data_7110864
loop_
_publ_author_name
'Ahlmark, Marko J.'
'Veps\"al\"ainen, Jouko J.'
'Ahlgr\'en, Markku'
'Niemi, Riku'
'Taipale, Hannu'
'J\"arvinen, Tomi'

_publ_section_title
;
 Bisphosphonate prodrugs: unusual dimerisation of clodronic acid trimethyl
 ester to a cyclic bis(bisphosphonate)
;
_journal_issue 8
_journal_name_full 'Chemical Communications'
_journal_page_first 711
_journal_paper_doi 10.1039/b000558o
_journal_year 2000
_chemical_formula_sum 'C28 H62.5 Cl4 N2 O10.25 P4'
_chemical_formula_weight 856.98
_chemical_name_systematic
; 
 ? 
;
_space_group_IT_number 2
_symmetry_space_group_name_Hall '-P 1'
_symmetry_space_group_name_H-M 'P -1'
_atom_sites_solution_hydrogens geom
_atom_sites_solution_primary direct
_atom_sites_solution_secondary difmap
_audit_creation_method SHELXL-97
_cell_angle_alpha 101.135(2)
_cell_angle_beta 92.151(2)
_cell_angle_gamma 113.594(2)
_cell_formula_units_Z 2
_cell_length_a 11.3054(4)
_cell_length_b 11.5193(4)
_cell_length_c 17.8036(7)
_cell_measurement_temperature 120(2)
_cell_volume 2067.68(14)
_computing_structure_refinement 'SHELXL-97 (Sheldrick, 1997)'
_computing_structure_solution 'SHELXS-97 (Sheldrick, 1990)'
_diffrn_ambient_temperature 120(2)
_diffrn_measured_fraction_theta_full 0.918
_diffrn_measured_fraction_theta_max 0.918
_diffrn_radiation_monochromator graphite
_diffrn_radiation_source 'fine-focus sealed tube'
_diffrn_radiation_type MoK\a
_diffrn_radiation_wavelength 0.71073
_diffrn_reflns_av_R_equivalents 0.0326
_diffrn_reflns_av_sigmaI/netI 0.0503
_diffrn_reflns_limit_h_max 14
_diffrn_reflns_limit_h_min -14
_diffrn_reflns_limit_k_max 14
_diffrn_reflns_limit_k_min -14
_diffrn_reflns_limit_l_max 23
_diffrn_reflns_limit_l_min -23
_diffrn_reflns_number 17094
_diffrn_reflns_theta_full 27.46
_diffrn_reflns_theta_max 27.46
_diffrn_reflns_theta_min 3.03
_exptl_absorpt_coefficient_mu 0.492
_exptl_absorpt_correction_T_max 0.9758
_exptl_absorpt_correction_T_min 0.8275
_exptl_crystal_density_diffrn 1.376
_exptl_crystal_density_method 'not measured'
_exptl_crystal_F_000 909
_exptl_crystal_size_max 0.40
_exptl_crystal_size_mid 0.40
_exptl_crystal_size_min 0.05
_refine_diff_density_max 0.336
_refine_diff_density_min -0.393
_refine_diff_density_rms 0.057
_refine_ls_extinction_method none
_refine_ls_goodness_of_fit_ref 1.049
_refine_ls_hydrogen_treatment mixed
_refine_ls_matrix_type full
_refine_ls_number_parameters 456
_refine_ls_number_reflns 8667
_refine_ls_number_restraints 0
_refine_ls_restrained_S_all 1.049
_refine_ls_R_factor_all 0.0538
_refine_ls_R_factor_gt 0.0371
_refine_ls_shift/su_max 0.000
_refine_ls_shift/su_mean 0.000
_refine_ls_structure_factor_coef Fsqd
_refine_ls_weighting_details 'w=1/[\s^2^(Fo^2^)+(0.0300P)^2^+1.0000P] where P=(Fo^2^+2Fc^2^)/3'
_refine_ls_weighting_scheme calc
_refine_ls_wR_factor_gt 0.0828
_refine_ls_wR_factor_ref 0.0898
_reflns_number_gt 6824
_reflns_number_total 8667
_reflns_threshold_expression >2sigma(I)
_cod_data_source_file b000558osup1.cif
_cod_data_source_block jv30
_cod_depositor_comments
;
The following automatic conversions were performed:

'_refine_ls_weighting_scheme' value 'calc
w=1/[\s^2^(Fo^2^)+(0.0300P)^2^+1.0000P] where P=(Fo^2^+2Fc^2^)/3' was
changed to 'calc'. New tag '_refine_ls_weighting_details' was
created. The value of the new tag was set to
'w=1/[\s^2^(Fo^2^)+(0.0300P)^2^+1.0000P] where P=(Fo^2^+2Fc^2^)/3'.

Automatic conversion script
Id: cif_fix_values 3143 2015-03-26 13:38:13Z robertas 
;
_cod_original_cell_volume 2067.68(13)
_cod_original_formula_sum 'C28 H62.50 Cl4 N2 O10.25 P4'
_cod_database_code 7110864

loop_
_symmetry_equiv_pos_as_xyz
'x, y, z'
'-x, -y, -z'

loop_
_atom_site_label
_atom_site_type_symbol
_atom_site_fract_x
_atom_site_fract_y
_atom_site_fract_z
_atom_site_U_iso_or_equiv
_atom_site_adp_type
_atom_site_occupancy
_atom_site_calc_flag
_atom_site_refinement_flags
Cl1 Cl 0.55218(5) 0.29409(5) 0.28762(3) 0.02947(12) Uani 1 d .
Cl2 Cl 0.43386(6) 0.33290(6) 0.15146(3) 0.03923(15) Uani 1 d .
Cl3 Cl 0.03933(5) -0.00572(5) 0.41734(3) 0.02485(11) Uani 1 d .
Cl4 Cl 0.08618(5) -0.21762(5) 0.32548(3) 0.03031(13) Uani 1 d .
P1 P 0.34565(5) 0.07096(5) 0.17974(3) 0.02245(12) Uani 1 d .
P2 P 0.29009(5) 0.28984(5) 0.28511(3) 0.02126(12) Uani 1 d .
P3 P 0.26524(5) 0.04961(5) 0.33685(3) 0.01683(11) Uani 1 d .
P4 P -0.03161(5) -0.07737(5) 0.24969(3) 0.02335(12) Uani 1 d .
O11 O 0.45232(15) 0.04208(16) 0.14982(9) 0.0326(4) Uani 1 d .
O12 O 0.22046(14) 0.02800(15) 0.12957(8) 0.0287(3) Uani 1 d .
O13 O 0.30873(13) 0.01008(13) 0.25684(8) 0.0210(3) Uani 1 d .
O21 O 0.16495(14) 0.24332(14) 0.23396(9) 0.0273(3) Uani 1 d .
O22 O 0.35285(15) 0.42218(14) 0.33255(9) 0.0313(4) Uani 1 d .
O23 O 0.26660(13) 0.18763(12) 0.34227(8) 0.0197(3) Uani 1 d .
O33 O 0.34119(14) 0.04169(14) 0.40203(8) 0.0254(3) Uani 1 d .
O41 O -0.15858(14) -0.17349(15) 0.26007(9) 0.0300(3) Uani 1 d .
O42 O -0.02671(15) 0.05993(15) 0.25737(10) 0.0321(4) Uani 1 d .
O43 O 0.01967(16) -0.11911(17) 0.17463(9) 0.0360(4) Uani 1 d .
C1 C 0.4041(2) 0.2459(2) 0.22643(12) 0.0231(4) Uani 1 d .
C2 C 0.09128(19) -0.05972(18) 0.32885(11) 0.0192(4) Uani 1 d .
N1 N 0.44674(15) 0.21010(15) 0.60700(9) 0.0188(3) Uani 1 d .
N2 N 0.21576(16) -0.16781(16) -0.08794(9) 0.0190(3) Uani 1 d .
C11 C 0.5477(2) 0.2653(2) 0.55560(12) 0.0238(4) Uani 1 d .
H11A H 0.5784 0.3601 0.5669 0.036 Uiso 1 calc R
H11B H 0.5093 0.2288 0.5015 0.036 Uiso 1 calc R
H11C H 0.6211 0.2429 0.5650 0.036 Uiso 1 calc R
C121 C 0.49525(19) 0.28317(19) 0.69037(11) 0.0206(4) Uani 1 d .
H12A H 0.4236 0.2512 0.7218 0.025 Uiso 1 calc R
H12B H 0.5175 0.3765 0.6937 0.025 Uiso 1 calc R
C122 C 0.6131(2) 0.2705(2) 0.72521(12) 0.0267(5) Uani 1 d .
H12C H 0.5863 0.1827 0.7356 0.032 Uiso 1 calc R
H12D H 0.6778 0.2814 0.6881 0.032 Uiso 1 calc R
C123 C 0.6746(2) 0.3727(2) 0.79994(12) 0.0268(5) Uani 1 d .
H12E H 0.6055 0.3734 0.8323 0.032 Uiso 1 calc R
H12F H 0.7161 0.4594 0.7878 0.032 Uiso 1 calc R
C124 C 0.7760(3) 0.3491(3) 0.84548(15) 0.0424(6) Uani 1 d .
H12G H 0.7358 0.2630 0.8573 0.064 Uiso 1 calc R
H12H H 0.8103 0.4159 0.8937 0.064 Uiso 1 calc R
H12I H 0.8471 0.3530 0.8148 0.064 Uiso 1 calc R
C131 C 0.4181(2) 0.06658(18) 0.59583(12) 0.0209(4) Uani 1 d .
H13A H 0.3821 0.0230 0.5413 0.025 Uiso 1 calc R
H13B H 0.5012 0.0590 0.6056 0.025 Uiso 1 calc R
C132 C 0.3240(2) -0.00547(19) 0.64693(12) 0.0250(4) Uani 1 d .
H13C H 0.2508 0.0212 0.6496 0.030 Uiso 1 calc R
H13D H 0.3690 0.0165 0.6999 0.030 Uiso 1 calc R
C133 C 0.2716(2) -0.15292(19) 0.61349(13) 0.0264(5) Uani 1 d .
H13E H 0.3452 -0.1750 0.5993 0.032 Uiso 1 calc R
H13F H 0.2323 -0.1993 0.6538 0.032 Uiso 1 calc R
C134 C 0.1704(2) -0.2003(2) 0.54279(15) 0.0360(6) Uani 1 d .
H13A H 0.0941 -0.1852 0.5573 0.054 Uiso 1 calc R
H13B H 0.1444 -0.2936 0.5223 0.054 Uiso 1 calc R
H13C H 0.2076 -0.1527 0.5032 0.054 Uiso 1 calc R
C141 C 0.32197(19) 0.22139(19) 0.58195(12) 0.0212(4) Uani 1 d .
H14A H 0.2647 0.2042 0.6229 0.025 Uiso 1 calc R
H14B H 0.2764 0.1526 0.5349 0.025 Uiso 1 calc R
C142 C 0.3403(2) 0.35226(19) 0.56538(12) 0.0233(4) Uani 1 d .
H14C H 0.3985 0.4238 0.6082 0.028 Uiso 1 calc R
H14D H 0.3807 0.3629 0.5173 0.028 Uiso 1 calc R
C143 C 0.2080(2) 0.3573(2) 0.55672(13) 0.0276(5) Uani 1 d .
H14E H 0.1745 0.3599 0.6073 0.033 Uiso 1 calc R
H14F H 0.1461 0.2772 0.5202 0.033 Uiso 1 calc R
C144 C 0.2146(2) 0.4757(2) 0.52739(14) 0.0303(5) Uani 1 d .
H14A H 0.2783 0.5552 0.5622 0.045 Uiso 1 calc R
H14B H 0.1288 0.4780 0.5257 0.045 Uiso 1 calc R
H14C H 0.2408 0.4699 0.4754 0.045 Uiso 1 calc R
C21 C 0.3173(2) -0.1607(2) -0.02841(12) 0.0241(4) Uani 1 d .
H21A H 0.3293 -0.0916 0.0169 0.036 Uiso 1 calc R
H21B H 0.3997 -0.1418 -0.0500 0.036 Uiso 1 calc R
H21C H 0.2893 -0.2441 -0.0132 0.036 Uiso 1 calc R
C221 C 0.09266(19) -0.17695(19) -0.05265(12) 0.0212(4) Uani 1 d .
H22A H 0.1134 -0.0958 -0.0132 0.025 Uiso 1 calc R
H22B H 0.0276 -0.1825 -0.0935 0.025 Uiso 1 calc R
C222 C 0.0320(2) -0.2917(2) -0.01544(13) 0.0255(4) Uani 1 d .
H22C H 0.0887 -0.2781 0.0321 0.031 Uiso 1 calc R
H22D H 0.0255 -0.3719 -0.0513 0.031 Uiso 1 calc R
C223 C -0.1033(2) -0.3089(2) 0.00471(13) 0.0264(5) Uani 1 d .
H22E H -0.0995 -0.2245 0.0333 0.032 Uiso 1 calc R
H22F H -0.1641 -0.3373 -0.0434 0.032 Uiso 1 calc R
C224 C -0.1540(2) -0.4091(2) 0.05380(14) 0.0349(5) Uani 1 d .
H22G H -0.1622 -0.4938 0.0245 0.052 Uiso 1 calc R
H22H H -0.2394 -0.4159 0.0675 0.052 Uiso 1 calc R
H22I H -0.0931 -0.3819 0.1010 0.052 Uiso 1 calc R
C231 C 0.19059(19) -0.28643(19) -0.15252(11) 0.0210(4) Uani 1 d .
H23A H 0.2718 -0.2720 -0.1761 0.025 Uiso 1 calc R
H23B H 0.1702 -0.3628 -0.1294 0.025 Uiso 1 calc R
C232 C 0.0820(2) -0.31882(19) -0.21589(11) 0.0221(4) Uani 1 d .
H23C H 0.1002 -0.2431 -0.2393 0.027 Uiso 1 calc R
H23D H -0.0010 -0.3380 -0.1938 0.027 Uiso 1 calc R
C233 C 0.0696(2) -0.43638(19) -0.27802(12) 0.0252(4) Uani 1 d .
H23E H 0.1527 -0.4168 -0.3001 0.030 Uiso 1 calc R
H23F H 0.0523 -0.5117 -0.2543 0.030 Uiso 1 calc R
C234 C -0.0394(2) -0.4714(2) -0.34205(13) 0.0298(5) Uani 1 d .
H23G H -0.1220 -0.4921 -0.3205 0.045 Uiso 1 calc R
H23H H -0.0450 -0.5470 -0.3808 0.045 Uiso 1 calc R
H23I H -0.0217 -0.3975 -0.3662 0.045 Uiso 1 calc R
C241 C 0.2678(2) -0.04692(19) -0.12127(12) 0.0210(4) Uani 1 d .
H24A H 0.3364 -0.0515 -0.1531 0.025 Uiso 1 calc R
H24B H 0.1963 -0.0488 -0.1560 0.025 Uiso 1 calc R
C242 C 0.3238(2) 0.0825(2) -0.06250(12) 0.0253(4) Uani 1 d .
H24C H 0.2552 0.0917 -0.0322 0.030 Uiso 1 calc R
H24D H 0.3946 0.0858 -0.0265 0.030 Uiso 1 calc R
C243 C 0.3766(2) 0.1930(2) -0.10381(13) 0.0317(5) Uani 1 d .
H24E H 0.3039 0.1927 -0.1368 0.038 Uiso 1 calc R
H24F H 0.4391 0.1785 -0.1378 0.038 Uiso 1 calc R
C244 C 0.4442(2) 0.3252(2) -0.04805(14) 0.0312(5) Uani 1 d .
H24G H 0.3845 0.3377 -0.0121 0.047 Uiso 1 calc R
H24H H 0.4698 0.3937 -0.0771 0.047 Uiso 1 calc R
H24I H 0.5217 0.3294 -0.0191 0.047 Uiso 1 calc R
H43 H 0.094(3) -0.060(3) 0.1597(16) 0.050 Uiso 1 d .
H42 H 0.048(3) 0.124(3) 0.2479(17) 0.050 Uiso 1 d .
O1 O 0.7281(7) 0.5593(6) 0.2158(5) 0.0433(18) Uani 0.25 d P

loop_
_atom_site_aniso_label
_atom_site_aniso_U_11
_atom_site_aniso_U_22
_atom_site_aniso_U_33
_atom_site_aniso_U_23
_atom_site_aniso_U_13
_atom_site_aniso_U_12
Cl1 0.0175(2) 0.0365(3) 0.0287(3) 0.0031(2) 0.0009(2) 0.0076(2)
Cl2 0.0411(3) 0.0454(3) 0.0355(3) 0.0251(3) 0.0130(3) 0.0145(3)
Cl3 0.0239(2) 0.0280(3) 0.0204(2) 0.0033(2) 0.0072(2) 0.0090(2)
Cl4 0.0315(3) 0.0174(2) 0.0442(3) 0.0089(2) 0.0083(2) 0.0113(2)
P1 0.0220(3) 0.0276(3) 0.0164(3) 0.0023(2) 0.0050(2) 0.0100(2)
P2 0.0196(2) 0.0168(2) 0.0280(3) 0.0068(2) 0.0048(2) 0.0073(2)
P3 0.0172(2) 0.0176(2) 0.0162(2) 0.00375(19) 0.00210(19) 0.0080(2)
P4 0.0176(2) 0.0247(3) 0.0229(3) 0.0033(2) -0.0008(2) 0.0051(2)
O11 0.0281(8) 0.0391(9) 0.0292(8) 0.0013(7) 0.0119(7) 0.0147(7)
O12 0.0248(7) 0.0374(8) 0.0168(7) 0.0027(6) 0.0010(6) 0.0073(7)
O13 0.0226(7) 0.0213(7) 0.0204(7) 0.0035(6) 0.0051(6) 0.0107(6)
O21 0.0225(7) 0.0289(8) 0.0345(9) 0.0118(7) 0.0015(6) 0.0129(7)
O22 0.0313(8) 0.0166(7) 0.0425(9) 0.0049(7) 0.0091(7) 0.0069(7)
O23 0.0209(7) 0.0172(6) 0.0205(7) 0.0034(6) 0.0053(6) 0.0075(6)
O33 0.0231(7) 0.0328(8) 0.0231(8) 0.0093(6) 0.0005(6) 0.0132(7)
O41 0.0186(7) 0.0285(8) 0.0336(9) 0.0039(7) 0.0019(6) 0.0020(6)
O42 0.0202(8) 0.0294(8) 0.0473(10) 0.0161(8) -0.0016(7) 0.0081(7)
O43 0.0265(8) 0.0419(9) 0.0206(8) -0.0029(7) 0.0017(7) -0.0003(8)
C1 0.0199(10) 0.0276(10) 0.0213(10) 0.0081(9) 0.0029(8) 0.0082(9)
C2 0.0207(9) 0.0177(9) 0.0203(10) 0.0029(8) 0.0045(8) 0.0094(8)
N1 0.0165(8) 0.0174(8) 0.0213(9) 0.0045(7) 0.0045(7) 0.0056(7)
N2 0.0181(8) 0.0203(8) 0.0189(8) 0.0037(7) 0.0008(7) 0.0089(7)
C11 0.0191(10) 0.0254(10) 0.0242(11) 0.0071(9) 0.0077(8) 0.0055(9)
C121 0.0213(10) 0.0171(9) 0.0209(10) 0.0020(8) 0.0023(8) 0.0066(8)
C122 0.0264(11) 0.0274(11) 0.0258(11) 0.0012(9) -0.0011(9) 0.0132(9)
C123 0.0273(11) 0.0252(10) 0.0244(11) 0.0032(9) 0.0016(9) 0.0086(9)
C124 0.0477(15) 0.0479(15) 0.0280(13) -0.0041(11) -0.0110(11) 0.0235(13)
C131 0.0227(10) 0.0145(9) 0.0245(10) 0.0023(8) 0.0041(8) 0.0075(8)
C132 0.0285(11) 0.0197(10) 0.0265(11) 0.0066(9) 0.0067(9) 0.0088(9)
C133 0.0294(11) 0.0178(9) 0.0335(12) 0.0084(9) 0.0045(9) 0.0101(9)
C134 0.0322(12) 0.0193(10) 0.0492(15) 0.0045(10) -0.0052(11) 0.0057(10)
C141 0.0164(9) 0.0202(9) 0.0259(11) 0.0050(8) 0.0006(8) 0.0069(8)
C142 0.0212(10) 0.0188(9) 0.0266(11) 0.0069(8) 0.0004(8) 0.0045(8)
C143 0.0252(11) 0.0242(10) 0.0356(12) 0.0107(9) 0.0044(9) 0.0106(9)
C144 0.0326(12) 0.0269(11) 0.0343(12) 0.0100(10) 0.0012(10) 0.0143(10)
C21 0.0206(10) 0.0313(11) 0.0219(10) 0.0067(9) -0.0011(8) 0.0123(9)
C221 0.0182(9) 0.0238(10) 0.0229(10) 0.0036(8) 0.0046(8) 0.0106(8)
C222 0.0220(10) 0.0255(10) 0.0287(11) 0.0068(9) 0.0047(9) 0.0093(9)
C223 0.0216(10) 0.0269(11) 0.0292(11) 0.0057(9) 0.0039(9) 0.0088(9)
C224 0.0321(12) 0.0331(12) 0.0377(13) 0.0093(11) 0.0107(11) 0.0107(11)
C231 0.0228(10) 0.0228(10) 0.0198(10) 0.0020(8) 0.0013(8) 0.0134(9)
C232 0.0226(10) 0.0216(10) 0.0203(10) 0.0010(8) -0.0017(8) 0.0093(9)
C233 0.0285(11) 0.0197(10) 0.0254(11) 0.0022(9) 0.0008(9) 0.0093(9)
C234 0.0323(12) 0.0263(11) 0.0250(11) -0.0006(9) -0.0026(9) 0.0095(10)
C241 0.0196(9) 0.0209(9) 0.0220(10) 0.0070(8) 0.0021(8) 0.0069(8)
C242 0.0251(10) 0.0243(10) 0.0223(10) 0.0047(9) 0.0012(9) 0.0063(9)
C243 0.0381(13) 0.0261(11) 0.0262(11) 0.0081(9) 0.0034(10) 0.0078(10)
C244 0.0345(12) 0.0241(11) 0.0331(12) 0.0064(9) 0.0080(10) 0.0101(10)
O1 0.038(4) 0.016(3) 0.066(5) 0.008(3) 0.017(4) 0.001(3)

loop_
_atom_type_symbol
_atom_type_description
_atom_type_scat_dispersion_real
_atom_type_scat_dispersion_imag
_atom_type_scat_source
C C 0.0033 0.0016 'International Tables Vol C Tables 4.2.6.8 and 6.1.1.4'
H H 0.0000 0.0000 'International Tables Vol C Tables 4.2.6.8 and 6.1.1.4'
N N 0.0061 0.0033 'International Tables Vol C Tables 4.2.6.8 and 6.1.1.4'
O O 0.0106 0.0060 'International Tables Vol C Tables 4.2.6.8 and 6.1.1.4'
P P 0.1023 0.0942 'International Tables Vol C Tables 4.2.6.8 and 6.1.1.4'
Cl Cl 0.1484 0.1585 'International Tables Vol C Tables 4.2.6.8 and 6.1.1.4'

loop_
_geom_angle_atom_site_label_1
_geom_angle_atom_site_label_2
_geom_angle_atom_site_label_3
_geom_angle
O11 P1 O12 120.61(9)
O11 P1 O13 108.60(9)
O12 P1 O13 106.50(8)
O11 P1 C1 110.79(9)
O12 P1 C1 109.23(9)
O13 P1 C1 98.81(8)
O22 P2 O21 121.85(9)
O22 P2 O23 108.22(9)
O21 P2 O23 106.53(8)
O22 P2 C1 111.81(10)
O21 P2 C1 107.26(9)
O23 P2 C1 98.54(8)
O33 P3 O23 113.88(8)
O33 P3 O13 113.57(8)
O23 P3 O13 107.00(8)
O33 P3 C2 112.05(9)
O23 P3 C2 104.27(8)
O13 P3 C2 105.29(8)
O41 P4 O42 113.30(9)
O41 P4 O43 113.72(9)
O42 P4 O43 110.86(10)
O41 P4 C2 108.49(9)
O42 P4 C2 104.92(9)
O43 P4 C2 104.75(9)
P3 O13 P1 137.12(9)
P3 O23 P2 136.97(9)
P4 O42 H42 118.3(18)
P4 O43 H43 119.9(17)
Cl2 C1 Cl1 109.84(11)
Cl2 C1 P2 108.03(11)
Cl1 C1 P2 108.04(11)
Cl2 C1 P1 107.20(11)
Cl1 C1 P1 108.34(11)
P2 C1 P1 115.32(11)
Cl4 C2 Cl3 109.06(10)
Cl4 C2 P3 105.54(10)
Cl3 C2 P3 105.01(10)
Cl4 C2 P4 107.22(10)
Cl3 C2 P4 106.57(10)
P3 C2 P4 122.94(11)
C11 N1 C121 110.50(15)
C11 N1 C131 107.05(14)
C121 N1 C131 111.99(15)
C11 N1 C141 109.62(15)
C121 N1 C141 109.08(14)
C131 N1 C141 108.55(15)
C21 N2 C221 110.70(15)
C21 N2 C241 109.72(15)
C221 N2 C241 109.22(14)
C21 N2 C231 106.79(14)
C221 N2 C231 111.91(15)
C241 N2 C231 108.43(14)
N1 C11 H11A 109.5
N1 C11 H11B 109.5
H11A C11 H11B 109.5
N1 C11 H11C 109.5
H11A C11 H11C 109.5
H11B C11 H11C 109.5
N1 C121 C122 114.78(16)
N1 C121 H12A 108.6
C122 C121 H12A 108.6
N1 C121 H12B 108.6
C122 C121 H12B 108.6
H12A C121 H12B 107.5
C123 C122 C121 110.45(17)
C123 C122 H12C 109.6
C121 C122 H12C 109.6
C123 C122 H12D 109.6
C121 C122 H12D 109.6
H12C C122 H12D 108.1
C122 C123 C124 112.88(18)
C122 C123 H12E 109.0
C124 C123 H12E 109.0
C122 C123 H12F 109.0
C124 C123 H12F 109.0
H12E C123 H12F 107.8
C123 C124 H12G 109.5
C123 C124 H12H 109.5
H12G C124 H12H 109.5
C123 C124 H12I 109.5
H12G C124 H12I 109.5
H12H C124 H12I 109.5
C132 C131 N1 115.25(16)
C132 C131 H13A 108.5
N1 C131 H13A 108.5
C132 C131 H13B 108.5
N1 C131 H13B 108.5
H13A C131 H13B 107.5
C131 C132 C133 109.44(17)
C131 C132 H13C 109.8
C133 C132 H13C 109.8
C131 C132 H13D 109.8
C133 C132 H13D 109.8
H13C C132 H13D 108.2
C134 C133 C132 113.08(17)
C134 C133 H13E 109.0
C132 C133 H13E 109.0
C134 C133 H13F 109.0
C132 C133 H13F 109.0
H13E C133 H13F 107.8
C133 C134 H13A 109.5
C133 C134 H13B 109.5
H13A C134 H13B 109.5
C133 C134 H13C 109.5
H13A C134 H13C 109.5
H13B C134 H13C 109.5
N1 C141 C142 115.46(16)
N1 C141 H14A 108.4
C142 C141 H14A 108.4
N1 C141 H14B 108.4
C142 C141 H14B 108.4
H14A C141 H14B 107.5
C143 C142 C141 108.92(16)
C143 C142 H14C 109.9
C141 C142 H14C 109.9
C143 C142 H14D 109.9
C141 C142 H14D 109.9
H14C C142 H14D 108.3
C142 C143 C144 112.23(18)
C142 C143 H14E 109.2
C144 C143 H14E 109.2
C142 C143 H14F 109.2
C144 C143 H14F 109.2
H14E C143 H14F 107.9
C143 C144 H14A 109.5
C143 C144 H14B 109.5
H14A C144 H14B 109.5
C143 C144 H14C 109.5
H14A C144 H14C 109.5
H14B C144 H14C 109.5
N2 C21 H21A 109.5
N2 C21 H21B 109.5
H21A C21 H21B 109.5
N2 C21 H21C 109.5
H21A C21 H21C 109.5
H21B C21 H21C 109.5
C222 C221 N2 114.81(16)
C222 C221 H22A 108.6
N2 C221 H22A 108.6
C222 C221 H22B 108.6
N2 C221 H22B 108.6
H22A C221 H22B 107.5
C221 C222 C223 111.48(17)
C221 C222 H22C 109.3
C223 C222 H22C 109.3
C221 C222 H22D 109.3
C223 C222 H22D 109.3
H22C C222 H22D 108.0
C224 C223 C222 111.11(18)
C224 C223 H22E 109.4
C222 C223 H22E 109.4
C224 C223 H22F 109.4
C222 C223 H22F 109.4
H22E C223 H22F 108.0
C223 C224 H22G 109.5
C223 C224 H22H 109.5
H22G C224 H22H 109.5
C223 C224 H22I 109.5
H22G C224 H22I 109.5
H22H C224 H22I 109.5
C232 C231 N2 115.61(15)
C232 C231 H23A 108.4
N2 C231 H23A 108.4
C232 C231 H23B 108.4
N2 C231 H23B 108.4
H23A C231 H23B 107.4
C231 C232 C233 110.48(16)
C231 C232 H23C 109.6
C233 C232 H23C 109.6
C231 C232 H23D 109.6
C233 C232 H23D 109.6
H23C C232 H23D 108.1
C234 C233 C232 111.47(17)
C234 C233 H23E 109.3
C232 C233 H23E 109.3
C234 C233 H23F 109.3
C232 C233 H23F 109.3
H23E C233 H23F 108.0
C233 C234 H23G 109.5
C233 C234 H23H 109.5
H23G C234 H23H 109.5
C233 C234 H23I 109.5
H23G C234 H23I 109.5
H23H C234 H23I 109.5
C242 C241 N2 115.67(16)
C242 C241 H24A 108.4
N2 C241 H24A 108.4
C242 C241 H24B 108.4
N2 C241 H24B 108.4
H24A C241 H24B 107.4
C243 C242 C241 109.65(17)
C243 C242 H24C 109.7
C241 C242 H24C 109.7
C243 C242 H24D 109.7
C241 C242 H24D 109.7
H24C C242 H24D 108.2
C242 C243 C244 112.46(18)
C242 C243 H24E 109.1
C244 C243 H24E 109.1
C242 C243 H24F 109.1
C244 C243 H24F 109.1
H24E C243 H24F 107.8
C243 C244 H24G 109.5
C243 C244 H24H 109.5
H24G C244 H24H 109.5
C243 C244 H24I 109.5
H24G C244 H24I 109.5
H24H C244 H24I 109.5

loop_
_geom_bond_atom_site_label_1
_geom_bond_atom_site_label_2
_geom_bond_distance
Cl1 C1 1.784(2)
Cl2 C1 1.783(2)
Cl3 C2 1.7881(19)
Cl4 C2 1.7858(19)
P1 O11 1.4661(15)
P1 O12 1.4898(16)
P1 O13 1.6525(14)
P1 C1 1.854(2)
P2 O22 1.4603(15)
P2 O21 1.4920(15)
P2 O23 1.6507(14)
P2 C1 1.852(2)
P3 O33 1.4564(15)
P3 O23 1.5679(14)
P3 O13 1.5683(14)
P3 C2 1.844(2)
P4 O41 1.4653(15)
P4 O42 1.5393(16)
P4 O43 1.5446(16)
P4 C2 1.864(2)
O42 H42 0.92(3)
O43 H43 0.94(3)
N1 C11 1.505(2)
N1 C121 1.516(2)
N1 C131 1.522(2)
N1 C141 1.526(2)
N2 C21 1.499(2)
N2 C221 1.522(2)
N2 C241 1.525(2)
N2 C231 1.526(2)
C11 H11A 0.9800
C11 H11B 0.9800
C11 H11C 0.9800
C121 C122 1.520(3)
C121 H12A 0.9900
C121 H12B 0.9900
C122 C123 1.520(3)
C122 H12C 0.9900
C122 H12D 0.9900
C123 C124 1.520(3)
C123 H12E 0.9900
C123 H12F 0.9900
C124 H12G 0.9800
C124 H12H 0.9800
C124 H12I 0.9800
C131 C132 1.518(3)
C131 H13A 0.9900
C131 H13B 0.9900
C132 C133 1.539(3)
C132 H13C 0.9900
C132 H13D 0.9900
C133 C134 1.522(3)
C133 H13E 0.9900
C133 H13F 0.9900
C134 H13A 0.9800
C134 H13B 0.9800
C134 H13C 0.9800
C141 C142 1.526(3)
C141 H14A 0.9900
C141 H14B 0.9900
C142 C143 1.524(3)
C142 H14C 0.9900
C142 H14D 0.9900
C143 C144 1.528(3)
C143 H14E 0.9900
C143 H14F 0.9900
C144 H14A 0.9800
C144 H14B 0.9800
C144 H14C 0.9800
C21 H21A 0.9800
C21 H21B 0.9800
C21 H21C 0.9800
C221 C222 1.518(3)
C221 H22A 0.9900
C221 H22B 0.9900
C222 C223 1.528(3)
C222 H22C 0.9900
C222 H22D 0.9900
C223 C224 1.523(3)
C223 H22E 0.9900
C223 H22F 0.9900
C224 H22G 0.9800
C224 H22H 0.9800
C224 H22I 0.9800
C231 C232 1.512(3)
C231 H23A 0.9900
C231 H23B 0.9900
C232 C233 1.528(3)
C232 H23C 0.9900
C232 H23D 0.9900
C233 C234 1.517(3)
C233 H23E 0.9900
C233 H23F 0.9900
C234 H23G 0.9800
C234 H23H 0.9800
C234 H23I 0.9800
C241 C242 1.520(3)
C241 H24A 0.9900
C241 H24B 0.9900
C242 C243 1.517(3)
C242 H24C 0.9900
C242 H24D 0.9900
C243 C244 1.522(3)
C243 H24E 0.9900
C243 H24F 0.9900
C244 H24G 0.9800
C244 H24H 0.9800
C244 H24I 0.9800

loop_
_geom_hbond_atom_site_label_D
_geom_hbond_atom_site_label_H
_geom_hbond_atom_site_label_A
_geom_hbond_distance_DH
_geom_hbond_distance_HA
_geom_hbond_distance_DA
_geom_hbond_angle_DHA
O42 H42 O21 0.92(3) 1.55(3) 2.465(2) 173(3)
O43 H43 O12 0.94(3) 1.57(3) 2.500(2) 174(3)

loop_
_geom_torsion_atom_site_label_1
_geom_torsion_atom_site_label_2
_geom_torsion_atom_site_label_3
_geom_torsion_atom_site_label_4
_geom_torsion
O33 P3 O13 P1 -130.48(13)
O23 P3 O13 P1 -3.96(16)
C2 P3 O13 P1 106.58(14)
O11 P1 O13 P3 143.18(14)
O12 P1 O13 P3 -85.52(15)
C1 P1 O13 P3 27.64(15)
O33 P3 O23 P2 132.03(13)
O13 P3 O23 P2 5.69(16)
C2 P3 O23 P2 -105.55(14)
O22 P2 O23 P3 -146.74(13)
O21 P2 O23 P3 80.63(14)
C1 P2 O23 P3 -30.32(15)
O22 P2 C1 Cl2 -72.20(13)
O21 P2 C1 Cl2 63.82(12)
O23 P2 C1 Cl2 174.18(10)
O22 P2 C1 Cl1 46.57(14)
O21 P2 C1 Cl1 -177.41(9)
O23 P2 C1 Cl1 -67.05(11)
O22 P2 C1 P1 167.93(11)
O21 P2 C1 P1 -56.05(13)
O23 P2 C1 P1 54.31(12)
O11 P1 C1 Cl2 72.48(13)
O12 P1 C1 Cl2 -62.70(12)
O13 P1 C1 Cl2 -173.69(9)
O11 P1 C1 Cl1 -46.00(13)
O12 P1 C1 Cl1 178.82(9)
O13 P1 C1 Cl1 67.83(11)
O11 P1 C1 P2 -167.20(11)
O12 P1 C1 P2 57.63(13)
O13 P1 C1 P2 -53.37(12)
O33 P3 C2 Cl4 -54.68(12)
O23 P3 C2 Cl4 -178.30(9)
O13 P3 C2 Cl4 69.23(11)
O33 P3 C2 Cl3 60.50(12)
O23 P3 C2 Cl3 -63.12(11)
O13 P3 C2 Cl3 -175.59(8)
O33 P3 C2 P4 -177.80(11)
O23 P3 C2 P4 58.59(13)
O13 P3 C2 P4 -53.88(13)
O41 P4 C2 Cl4 56.46(12)
O42 P4 C2 Cl4 177.84(10)
O43 P4 C2 Cl4 -65.33(12)
O41 P4 C2 Cl3 -60.21(12)
O42 P4 C2 Cl3 61.18(12)
O43 P4 C2 Cl3 178.00(10)
O41 P4 C2 P3 178.80(11)
O42 P4 C2 P3 -59.81(14)
O43 P4 C2 P3 57.02(14)
C11 N1 C121 C122 -64.4(2)
C131 N1 C121 C122 54.9(2)
C141 N1 C121 C122 175.04(16)
N1 C121 C122 C123 165.40(17)
C121 C122 C123 C124 168.78(19)
C11 N1 C131 C132 176.27(17)
C121 N1 C131 C132 55.0(2)
C141 N1 C131 C132 -65.5(2)
N1 C131 C132 C133 162.64(17)
C131 C132 C133 C134 -75.4(2)
C11 N1 C141 C142 -45.2(2)
C121 N1 C141 C142 75.9(2)
C131 N1 C141 C142 -161.78(16)
N1 C141 C142 C143 -169.03(17)
C141 C142 C143 C144 -170.85(18)
C21 N2 C221 C222 -57.7(2)
C241 N2 C221 C222 -178.60(16)
C231 N2 C221 C222 61.3(2)
N2 C221 C222 C223 -169.19(17)
C221 C222 C223 C224 -170.50(18)
C21 N2 C231 C232 174.89(16)
C221 N2 C231 C232 53.6(2)
C241 N2 C231 C232 -66.9(2)
N2 C231 C232 C233 178.21(16)
C231 C232 C233 C234 179.63(17)
C21 N2 C241 C242 -51.9(2)
C221 N2 C241 C242 69.6(2)
C231 N2 C241 C242 -168.22(17)
N2 C241 C242 C243 177.66(17)
C241 C242 C243 C244 -175.33(19)
